data_7054027
loop_
_publ_author_name
'\'Switlicka-Olszewska, Anna'
'Machura, Barbara'
'Mrozi\'nski, Jerzy'
'Kali\'nska, Bo\.zena'
'Kruszynski, Rafa\/l'
'Penkala, Mateusz'

_publ_section_title
;
 Effect of N-donor ancillary ligands on structural and magnetic properties
 of oxalate copper(ii) complexes
;
_journal_issue 4
_journal_name_full 'New Journal of Chemistry'
_journal_page_first 1611
_journal_paper_doi 10.1039/c3nj01541f
_journal_volume 38
_journal_year 2014
_chemical_formula_moiety 'C20 H24 Cu3 N4 O14, 2(H2 O)'
_chemical_formula_sum 'C20 H28 Cu3 N4 O16'
_chemical_formula_weight 771.08
_chemical_name_systematic
; 
 ? 
;
_space_group_IT_number 2
_symmetry_cell_setting triclinic
_symmetry_space_group_name_Hall '-P 1'
_symmetry_space_group_name_H-M 'P -1'
_atom_sites_solution_hydrogens difmap
_atom_sites_solution_primary direct
_atom_sites_solution_secondary difmap
_audit_creation_method SHELXL-97
_cell_angle_alpha 98.405(6)
_cell_angle_beta 90.733(5)
_cell_angle_gamma 101.710(6)
_cell_formula_units_Z 1
_cell_length_a 7.6832(5)
_cell_length_b 8.8480(6)
_cell_length_c 10.4914(7)
_cell_measurement_reflns_used 2795
_cell_measurement_temperature 295.0(2)
_cell_measurement_theta_max 29.1877
_cell_measurement_theta_min 3.4100
_cell_volume 690.21(8)
_computing_cell_refinement 'CrysAlis RED v. 1.163 (UNIL IC & KUMA 2000)'
_computing_data_collection 'CrysAlis CCD v. 1.163 (UNIL IC & KUMA 2000)'
_computing_data_reduction 'CrysAlis RED v. 1.163 (UNIL IC & KUMA 2000)'
_computing_molecular_graphics
;XP in SHELXTL/PC (Sheldrick, 1990b)
 ORTEP-3 W v. 1.062 (Farrugia 1997)
;
_computing_publication_material
;SHELXL-97 (Sheldrick, 1997) and
 PLATON (Spek, 1990)
;
_computing_structure_refinement 'SHELXL-97 (Sheldrick, 1997)'
_computing_structure_solution 'SHELXS-97 (Sheldrick, 1990)'
_diffrn_ambient_temperature 295.0(2)
_diffrn_detector_area_resol_mean 12.8
_diffrn_measured_fraction_theta_full 0.997
_diffrn_measured_fraction_theta_max 0.997
_diffrn_measurement_device_type 'Gemini A Ultra'
_diffrn_measurement_method \w
_diffrn_radiation_monochromator graphite
_diffrn_radiation_source 'fine-focus sealed tube'
_diffrn_radiation_type MoK\a
_diffrn_radiation_wavelength 0.71073
_diffrn_reflns_av_R_equivalents 0.0284
_diffrn_reflns_av_sigmaI/netI 0.0428
_diffrn_reflns_limit_h_max 9
_diffrn_reflns_limit_h_min -9
_diffrn_reflns_limit_k_max 10
_diffrn_reflns_limit_k_min -10
_diffrn_reflns_limit_l_max 11
_diffrn_reflns_limit_l_min -12
_diffrn_reflns_number 5160
_diffrn_reflns_theta_full 25.00
_diffrn_reflns_theta_max 25.05
_diffrn_reflns_theta_min 3.42
_diffrn_standards_decay_% 0.00
_diffrn_standards_interval_time 22.00
_diffrn_standards_number 7
_exptl_absorpt_coefficient_mu 2.374
_exptl_absorpt_correction_T_max 1.00000
_exptl_absorpt_correction_T_min 0.70095
_exptl_absorpt_correction_type empirical
_exptl_absorpt_process_details 'CrysAlis RED, (2005)'
_exptl_crystal_colour blue
_exptl_crystal_density_diffrn 1.855
_exptl_crystal_density_method 'not measured'
_exptl_crystal_description plate
_exptl_crystal_F_000 391
_exptl_crystal_size_max 0.189
_exptl_crystal_size_mid 0.118
_exptl_crystal_size_min 0.004
_refine_diff_density_max 0.320
_refine_diff_density_min -0.353
_refine_diff_density_rms 0.068
_refine_ls_extinction_method none
_refine_ls_goodness_of_fit_ref 1.053
_refine_ls_hydrogen_treatment constr
_refine_ls_matrix_type full
_refine_ls_number_parameters 196
_refine_ls_number_reflns 2441
_refine_ls_number_restraints 0
_refine_ls_restrained_S_all 1.053
_refine_ls_R_factor_all 0.0381
_refine_ls_R_factor_gt 0.0315
_refine_ls_shift/su_max 0.001
_refine_ls_shift/su_mean 0.000
_refine_ls_structure_factor_coef Fsqd
_refine_ls_weighting_details 'calc w=1/[\s^2^(Fo^2^)+(0.0349P)^2^+0.0143P] where P=(Fo^2^+2Fc^2^)/3'
_refine_ls_weighting_scheme calc
_refine_ls_wR_factor_gt 0.0722
_refine_ls_wR_factor_ref 0.0761
_reflns_number_gt 2139
_reflns_number_total 2441
_reflns_threshold_expression >2sigma(I)
_cod_data_source_file c3nj01541f2.cif
_cod_data_source_block cu59
_cod_original_sg_symbol_H-M P-1
_cod_database_code 7054027

loop_
_symmetry_equiv_pos_as_xyz
'x, y, z'
'-x, -y, -z'

loop_
_atom_site_label
_atom_site_type_symbol
_atom_site_fract_x
_atom_site_fract_y
_atom_site_fract_z
_atom_site_U_iso_or_equiv
_atom_site_adp_type
_atom_site_occupancy
_atom_site_symmetry_multiplicity
_atom_site_calc_flag
_atom_site_refinement_flags
C1 C 0.5256(3) 0.7922(3) 0.2528(3) 0.0334(7) Uani 1 1 d .
C2 C 0.6181(4) 0.9402(3) 0.2508(3) 0.0434(8) Uani 1 1 d .
C3 C 0.5472(4) 1.0631(4) 0.3065(3) 0.0474(9) Uani 1 1 d .
C4 C 0.3878(4) 1.0332(3) 0.3629(3) 0.0419(8) Uani 1 1 d .
C5 C 0.3020(4) 0.8811(3) 0.3654(3) 0.0331(7) Uani 1 1 d .
C6 C 0.1265(4) 0.8429(3) 0.4277(4) 0.0499(9) Uani 1 1 d .
C7 C -0.0168(4) 0.7409(3) 0.3367(4) 0.0485(9) Uani 1 1 d .
C8 C 0.1661(4) 0.2983(3) 0.0808(3) 0.0319(7) Uani 1 1 d .
C9 C 0.1070(3) 0.2256(3) 0.2036(3) 0.0285(6) Uani 1 1 d .
C10 C 0.4445(3) 0.5227(3) 0.5586(3) 0.0205(6) Uani 1 1 d .
Cu1 Cu 0.25290(4) 0.53646(3) 0.31599(3) 0.02316(13) Uani 1 1 d .
Cu2 Cu 0.0000 0.0000 0.0000 0.0516(2) Uani 1 2 d S
H1 H 0.5723 0.7093 0.2127 0.040 Uiso 1 1 calc R
H2 H 0.7273 0.9578 0.2123 0.052 Uiso 1 1 calc R
H2A H -0.0422 0.5362 0.2339 0.043 Uiso 1 1 calc R
H2B H -0.0532 0.5270 0.3701 0.043 Uiso 1 1 calc R
H3 H 0.6072 1.1654 0.3057 0.057 Uiso 1 1 calc R
H4 H 0.3370 1.1152 0.3998 0.050 Uiso 1 1 calc R
H6A H 0.1417 0.7904 0.5008 0.060 Uiso 1 1 calc R
H6B H 0.0893 0.9393 0.4600 0.060 Uiso 1 1 calc R
H7A H -0.1318 0.7424 0.3733 0.058 Uiso 1 1 calc R
H7B H -0.0158 0.7820 0.2559 0.058 Uiso 1 1 calc R
H7OA H -0.3488 0.0767 -0.0965 0.108 Uiso 1 1 d R
H7OB H -0.2837 0.1867 0.0308 0.108 Uiso 1 1 d R
H8OA H -0.2751 0.4462 0.0496 0.078 Uiso 1 1 d R
H8OB H -0.3788 0.4071 0.1705 0.078 Uiso 1 1 d R
N1 N 0.3701(3) 0.7605(2) 0.3101(2) 0.0253(5) Uani 1 1 d .
N2 N 0.0087(3) 0.5791(3) 0.3120(3) 0.0359(6) Uani 1 1 d .
O1 O 0.1346(2) 0.3079(2) 0.31010(19) 0.0308(5) Uani 1 1 d .
O2 O 0.2436(3) 0.4367(2) 0.09514(19) 0.0380(5) Uani 1 1 d .
O3 O 0.0325(3) 0.0826(2) 0.18301(19) 0.0370(5) Uani 1 1 d .
O4 O 0.1281(3) 0.2079(2) -0.0242(2) 0.0471(6) Uani 1 1 d .
O5 O 0.2994(2) 0.5559(2) 0.53527(18) 0.0280(4) Uani 1 1 d .
O6 O 0.5090(2) 0.5221(2) 0.66912(18) 0.0259(4) Uani 1 1 d .
O7 O -0.2899(4) 0.0925(3) -0.0112(3) 0.0720(8) Uani 1 1 d .
O8 O -0.2845(3) 0.3947(2) 0.1131(2) 0.0523(6) Uani 1 1 d .

loop_
_atom_site_aniso_label
_atom_site_aniso_U_11
_atom_site_aniso_U_22
_atom_site_aniso_U_33
_atom_site_aniso_U_23
_atom_site_aniso_U_13
_atom_site_aniso_U_12
C1 0.0272(14) 0.0325(16) 0.042(2) 0.0091(13) 0.0024(13) 0.0072(12)
C2 0.0326(16) 0.0430(19) 0.054(2) 0.0159(16) 0.0020(15) 0.0004(14)
C3 0.054(2) 0.0291(16) 0.056(2) 0.0111(15) -0.0065(18) -0.0015(15)
C4 0.0509(19) 0.0235(16) 0.051(2) -0.0014(14) -0.0043(17) 0.0114(14)
C5 0.0332(15) 0.0298(15) 0.0368(19) 0.0021(13) -0.0025(13) 0.0100(13)
C6 0.0450(19) 0.0354(17) 0.070(3) -0.0057(16) 0.0191(18) 0.0188(15)
C7 0.0272(15) 0.051(2) 0.077(3) 0.0247(19) 0.0061(17) 0.0199(15)
C8 0.0399(16) 0.0282(16) 0.0237(18) 0.0005(12) 0.0007(13) 0.0006(13)
C9 0.0275(14) 0.0258(15) 0.0297(18) 0.0037(13) -0.0011(12) 0.0003(12)
C10 0.0211(13) 0.0136(12) 0.0253(16) 0.0008(10) 0.0016(11) 0.0015(10)
Cu1 0.02213(19) 0.02142(19) 0.0254(2) 0.00253(14) -0.00200(14) 0.00427(13)
Cu2 0.0837(4) 0.0284(3) 0.0272(3) -0.0032(2) 0.0066(3) -0.0194(3)
N1 0.0231(11) 0.0257(11) 0.0277(14) 0.0027(10) -0.0004(10) 0.0075(9)
N2 0.0235(12) 0.0441(14) 0.0388(17) 0.0060(12) 0.0009(11) 0.0045(10)
O1 0.0394(11) 0.0269(10) 0.0223(12) 0.0014(9) -0.0010(9) -0.0004(8)
O2 0.0538(12) 0.0238(11) 0.0303(13) 0.0045(9) 0.0002(10) -0.0064(9)
O3 0.0486(12) 0.0256(11) 0.0302(13) 0.0024(9) 0.0007(10) -0.0063(9)
O4 0.0749(15) 0.0303(11) 0.0250(13) -0.0009(9) 0.0058(11) -0.0113(10)
O5 0.0229(9) 0.0366(11) 0.0258(12) 0.0028(8) 0.0026(8) 0.0101(8)
O6 0.0277(9) 0.0308(10) 0.0216(11) 0.0043(8) 0.0005(8) 0.0112(8)
O7 0.096(2) 0.0650(16) 0.0576(19) 0.0031(13) -0.0122(16) 0.0283(15)
O8 0.0641(14) 0.0554(14) 0.0439(16) 0.0182(12) 0.0121(12) 0.0192(12)

loop_
_atom_type_symbol
_atom_type_description
_atom_type_scat_dispersion_real
_atom_type_scat_dispersion_imag
_atom_type_scat_source
C C 0.0033 0.0016 'International Tables Vol C Tables 4.2.6.8 and 6.1.1.4'
H H 0.0000 0.0000 'International Tables Vol C Tables 4.2.6.8 and 6.1.1.4'
Cu Cu 0.3201 1.2651 'International Tables Vol C Tables 4.2.6.8 and 6.1.1.4'
N N 0.0061 0.0033 'International Tables Vol C Tables 4.2.6.8 and 6.1.1.4'
O O 0.0106 0.0060 'International Tables Vol C Tables 4.2.6.8 and 6.1.1.4'

loop_
_geom_angle_atom_site_label_1
_geom_angle_atom_site_label_2
_geom_angle_atom_site_label_3
_geom_angle
_geom_angle_site_symmetry_1
_geom_angle_site_symmetry_3
N2 Cu1 O6 174.48(8) . 2_666
N2 Cu1 N1 93.43(9) . .
O6 Cu1 N1 91.15(7) 2_666 .
N2 Cu1 O1 86.68(9) . .
O6 Cu1 O1 88.93(7) 2_666 .
N1 Cu1 O1 176.55(8) . .
N2 Cu1 O5 99.22(9) . .
O6 Cu1 O5 77.34(7) 2_666 .
N1 Cu1 O5 94.27(8) . .
O1 Cu1 O5 89.12(7) . .
N2 Cu1 O2 94.50(9) . .
O6 Cu1 O2 87.77(8) 2_666 .
N1 Cu1 O2 99.63(8) . .
O1 Cu1 O2 76.93(7) . .
O5 Cu1 O2 159.83(7) . .
O3 Cu2 O3 180.00(12) 2 .
O3 Cu2 O4 95.30(8) 2 .
O3 Cu2 O4 84.70(8) . .
O3 Cu2 O4 84.70(8) 2 2
O3 Cu2 O4 95.30(8) . 2
O4 Cu2 O4 180.00(6) . 2
C1 N1 C5 118.1(2) . .
C1 N1 Cu1 119.28(18) . .
C5 N1 Cu1 122.62(17) . .
C7 N2 Cu1 119.90(17) . .
C7 N2 H2A 107.3 . .
Cu1 N2 H2A 107.3 . .
C7 N2 H2B 107.3 . .
Cu1 N2 H2B 107.3 . .
H2A N2 H2B 106.9 . .
N1 C1 C2 123.0(3) . .
N1 C1 H1 118.5 . .
C2 C1 H1 118.5 . .
C1 C2 C3 118.7(3) . .
C1 C2 H2 120.6 . .
C3 C2 H2 120.6 . .
C4 C3 C2 119.1(3) . .
C4 C3 H3 120.5 . .
C2 C3 H3 120.5 . .
C3 C4 C5 119.8(3) . .
C3 C4 H4 120.1 . .
C5 C4 H4 120.1 . .
N1 C5 C4 121.3(3) . .
N1 C5 C6 117.2(2) . .
C4 C5 C6 121.5(3) . .
C7 C6 C5 112.8(3) . .
C7 C6 H6A 109.0 . .
C5 C6 H6A 109.0 . .
C7 C6 H6B 109.0 . .
C5 C6 H6B 109.0 . .
H6A C6 H6B 107.8 . .
N2 C7 C6 111.4(2) . .
N2 C7 H7A 109.4 . .
C6 C7 H7A 109.4 . .
N2 C7 H7B 109.4 . .
C6 C7 H7B 109.4 . .
H7A C7 H7B 108.0 . .
O2 C8 O4 126.6(3) . .
O2 C8 C9 118.0(3) . .
O4 C8 C9 115.4(2) . .
O1 C9 O3 125.6(2) . .
O1 C9 C8 119.4(2) . .
O3 C9 C8 115.0(3) . .
O5 C10 O6 125.4(2) . .
O5 C10 C10 117.3(3) . 2_666
O6 C10 C10 117.3(3) . 2_666
C9 O1 Cu1 117.65(17) . .
C8 O2 Cu1 107.96(17) . .
C9 O3 Cu2 112.47(17) . .
C8 O4 Cu2 112.27(17) . .
C10 O5 Cu1 109.53(16) . .
C10 O6 Cu1 118.49(16) . 2_666
H7OA O7 H7OB 112.9 . .
H8OA O8 H8OB 117.0 . .

loop_
_geom_bond_atom_site_label_1
_geom_bond_atom_site_label_2
_geom_bond_distance
_geom_bond_site_symmetry_2
Cu1 N2 1.988(2) .
Cu1 O6 2.0104(17) 2_666
Cu1 N1 2.014(2) .
Cu1 O1 2.0336(17) .
Cu1 O5 2.2996(19) .
Cu1 O2 2.351(2) .
Cu2 O3 1.946(2) 2
Cu2 O3 1.946(2) .
Cu2 O4 1.9556(18) .
Cu2 O4 1.9556(18) 2
N1 C1 1.341(3) .
N1 C5 1.342(4) .
N2 C7 1.471(4) .
N2 H2A 0.9000 .
N2 H2B 0.9000 .
C1 C2 1.360(4) .
C1 H1 0.9300 .
C2 C3 1.373(5) .
C2 H2 0.9300 .
C3 C4 1.361(4) .
C3 H3 0.9300 .
C4 C5 1.377(4) .
C4 H4 0.9300 .
C5 C6 1.504(4) .
C6 C7 1.502(4) .
C6 H6A 0.9700 .
C6 H6B 0.9700 .
C7 H7A 0.9700 .
C7 H7B 0.9700 .
C8 O2 1.234(3) .
C8 O4 1.257(3) .
C8 C9 1.554(4) .
C9 O1 1.232(3) .
C9 O3 1.264(3) .
C10 O5 1.239(3) .
C10 O6 1.256(3) .
C10 C10 1.557(5) 2_666
O6 Cu1 2.0104(17) 2_666
O7 H7OA 0.9767 .
O7 H7OB 0.8752 .
O8 H8OA 0.8575 .
O8 H8OB 0.9611 .

loop_
_geom_hbond_atom_site_label_D
_geom_hbond_atom_site_label_H
_geom_hbond_atom_site_label_A
_geom_hbond_distance_DH
_geom_hbond_distance_HA
_geom_hbond_distance_DA
_geom_hbond_angle_DHA
_geom_hbond_site_symmetry_A
N2 H2A O8 0.90 2.27 3.079(3) 148.9 .
O7 H7OB O8 0.88 1.92 2.790(4) 175.5 .
N2 H2B O5 0.90 2.19 3.018(3) 152.5 2_566
O8 H8OA O2 0.86 1.95 2.807(3) 177.7 2_565
O8 H8OB O6 0.96 2.05 2.977(3) 160.7 2_566
C1 H1 O6 0.93 2.52 2.975(3) 110.2 2_666
C2 H2 O3 0.93 2.42 3.305(3) 157.8 1_665
C7 H7B O4 0.97 2.59 3.494(4) 155.4 2_565
